data_1519322
loop_
_publ_author_name
'Hursthouse, Michael B.'
'Light, Mark E.'

_publ_section_title
;
 (2S*)-2-Hydroxy-2-((2S*,5R*)-5-(1-hydroxy-1-methylethyl)tetrahydrofuran-2-yl)-
 1-phenylethanone
;
_journal_name_full 'Crystal Structure Report Archive'
_journal_page_first 110
_journal_year 2001
_chemical_formula_sum 'C15 H20 O4'
_chemical_formula_weight 264.31
_space_group_IT_number 19
_symmetry_cell_setting orthorhombic
_symmetry_space_group_name_Hall 'P 2ac 2ab'
_symmetry_space_group_name_H-M 'P 21 21 21'
_atom_sites_solution_hydrogens geom
_atom_sites_solution_primary direct
_atom_sites_solution_secondary difmap
_cell_angle_alpha 90.00
_cell_angle_beta 90.00
_cell_angle_gamma 90.00
_cell_formula_units_Z 4
_cell_length_a 7.5556(3)
_cell_length_b 8.0446(3)
_cell_length_c 22.9549(8)
_cell_measurement_reflns_used 3618
_cell_measurement_temperature 150(2)
_cell_measurement_theta_max 26.02
_cell_measurement_theta_min 2.91
_cell_volume 1395.24(9)
_computing_cell_refinement 'DENZO (Otwinowski & Minor, 1997) & COLLECT (Hooft, 1998)'
_computing_data_collection 'COLLECT (Hooft, 1998)'
_computing_data_reduction 'DENZO (Otwinowski & Minor, 1997) & COLLECT (Hooft, 1998)'
_computing_structure_refinement 'SHELXL-97 (Sheldrick, 1997)'
_computing_structure_solution 'SHELXS-97 (Sheldrick, 1990)'
_diffrn_ambient_temperature 150(2)
_diffrn_detector_area_resol_mean 9.091
_diffrn_measured_fraction_theta_full 0.976
_diffrn_measured_fraction_theta_max 0.976
_diffrn_measurement_device_type 'Bruker-Nonius KappaCCD'
_diffrn_measurement_method '\F & \w scans'
_diffrn_radiation_monochromator graphite
_diffrn_radiation_source 'Bruker-Nonius FR591 rotating anode'
_diffrn_radiation_type MoK\a
_diffrn_radiation_wavelength 0.71073
_diffrn_reflns_av_R_equivalents 0.0609
_diffrn_reflns_av_sigmaI/netI 0.0650
_diffrn_reflns_limit_h_max 8
_diffrn_reflns_limit_h_min -7
_diffrn_reflns_limit_k_max 7
_diffrn_reflns_limit_k_min -8
_diffrn_reflns_limit_l_max 22
_diffrn_reflns_limit_l_min -25
_diffrn_reflns_number 3873
_diffrn_reflns_theta_full 23.25
_diffrn_reflns_theta_max 23.25
_diffrn_reflns_theta_min 3.23
_exptl_absorpt_coefficient_mu 0.090
_exptl_absorpt_correction_T_max 0.9928
_exptl_absorpt_correction_T_min 0.9778
_exptl_absorpt_correction_type multi-scan
_exptl_absorpt_process_details 'SORTAV (Blessing, 1997)'
_exptl_crystal_colour colourless
_exptl_crystal_density_diffrn 1.258
_exptl_crystal_density_method 'not measured'
_exptl_crystal_description block
_exptl_crystal_F_000 568
_exptl_crystal_size_max 0.25
_exptl_crystal_size_mid 0.10
_exptl_crystal_size_min 0.08
_refine_diff_density_max 0.192
_refine_diff_density_min -0.239
_refine_diff_density_rms 0.043
_refine_ls_abs_structure_details 'Flack H D (1983), Acta Cryst. A39, 876-881'
_refine_ls_abs_structure_Flack 1.9(17)
_refine_ls_extinction_coef 0.016(9)
_refine_ls_extinction_expression Fc^*^=kFc[1+0.001xFc^2^\l^3^/sin(2\q)]^-1/4^
_refine_ls_extinction_method SHELXL
_refine_ls_goodness_of_fit_ref 1.033
_refine_ls_hydrogen_treatment constr
_refine_ls_matrix_type full
_refine_ls_number_parameters 175
_refine_ls_number_reflns 1860
_refine_ls_number_restraints 0
_refine_ls_restrained_S_all 1.033
_refine_ls_R_factor_all 0.0565
_refine_ls_R_factor_gt 0.0507
_refine_ls_shift/su_max 0.000
_refine_ls_shift/su_mean 0.000
_refine_ls_structure_factor_coef Fsqd
_refine_ls_weighting_details 'calc w=1/[\s^2^(Fo^2^)+(0.0959P)^2^+0.0000P] where P=(Fo^2^+2Fc^2^)/3'
_refine_ls_weighting_scheme calc
_refine_ls_wR_factor_gt 0.1298
_refine_ls_wR_factor_ref 0.1368
_reflns_number_gt 1668
_reflns_number_total 1860
_reflns_threshold_expression >2sigma(I)
_cod_data_source_file eCrystal-110.cif
_cod_data_source_block 01sot039
_cod_depositor_comments
;
Citation :
Hursthouse, Michael B. and Light, Mark E. (2001) 
University of Southampton, Crystal Structure Report Archive. 
(doi:10.5258/ecrystals/110)

More at:
http://ecrystals.chem.soton.ac.uk/110/

The following automatic conversions were performed:

'_symmetry_cell_setting' value 'Orthorhombic' changed to
'orthorhombic' according to the built-in table from CIF Core
dictionary named 'cif_core.dic' version 2.4.1 from 2010-06-29.

Automatic conversion script
Id: cif_fix_values 3105 2015-03-04 15:46:00Z robertas 
;
_cod_original_sg_symbol_H-M P2(1)2(1)2(1)
_cod_database_code 1519322

loop_
_symmetry_equiv_pos_as_xyz
'x, y, z'
'-x+1/2, -y, z+1/2'
'-x, y+1/2, -z+1/2'
'x+1/2, -y+1/2, -z'

loop_
_atom_site_label
_atom_site_type_symbol
_atom_site_fract_x
_atom_site_fract_y
_atom_site_fract_z
_atom_site_U_iso_or_equiv
_atom_site_adp_type
_atom_site_occupancy
_atom_site_symmetry_multiplicity
_atom_site_calc_flag
_atom_site_refinement_flags
_atom_site_disorder_assembly
_atom_site_disorder_group
C1 C 0.2736(4) 0.6913(4) 0.10427(12) 0.0370(7) Uani 1 1 d . . .
C2 C 0.1755(4) 0.6411(4) 0.05535(12) 0.0438(7) Uani 1 1 d . . .
H2 H 0.1459 0.5273 0.0503 0.053 Uiso 1 1 calc R . .
C3 C 0.1218(4) 0.7566(5) 0.01454(13) 0.0513(8) Uani 1 1 d . . .
H3 H 0.0549 0.7218 -0.0183 0.062 Uiso 1 1 calc R . .
C4 C 0.1645(4) 0.9217(4) 0.02106(13) 0.0494(8) Uani 1 1 d . . .
H4 H 0.1290 1.0000 -0.0076 0.059 Uiso 1 1 calc R . .
C5 C 0.2593(4) 0.9740(4) 0.06941(12) 0.0454(7) Uani 1 1 d . . .
H5 H 0.2872 1.0883 0.0741 0.055 Uiso 1 1 calc R . .
C6 C 0.3131(4) 0.8598(4) 0.11070(12) 0.0396(7) Uani 1 1 d . . .
H6 H 0.3776 0.8963 0.1438 0.048 Uiso 1 1 calc R . .
C7 C 0.3336(4) 0.5615(4) 0.14589(12) 0.0375(6) Uani 1 1 d . . .
C8 C 0.4678(4) 0.6064(3) 0.19284(11) 0.0377(7) Uani 1 1 d . . .
H8 H 0.4362 0.7167 0.2100 0.045 Uiso 1 1 calc R . .
C9 C 0.6510(4) 0.6181(4) 0.16362(12) 0.0390(7) Uani 1 1 d . . .
H9 H 0.6576 0.7235 0.1406 0.047 Uiso 1 1 calc R . .
C10 C 0.8070(4) 0.6119(4) 0.20643(14) 0.0459(8) Uani 1 1 d . . .
H10A H 0.9069 0.6811 0.1926 0.055 Uiso 1 1 calc R . .
H10B H 0.7711 0.6497 0.2457 0.055 Uiso 1 1 calc R . .
C11 C 0.8556(4) 0.4280(4) 0.20649(13) 0.0441(7) Uani 1 1 d . . .
H11A H 0.9823 0.4120 0.2158 0.053 Uiso 1 1 calc R . .
H11B H 0.7830 0.3656 0.2350 0.053 Uiso 1 1 calc R . .
C12 C 0.8153(4) 0.3735(4) 0.14472(12) 0.0389(7) Uani 1 1 d . . .
H12 H 0.9219 0.3947 0.1200 0.047 Uiso 1 1 calc R . .
C13 C 0.7572(4) 0.1959(4) 0.13576(11) 0.0400(7) Uani 1 1 d . . .
C14 C 0.8904(4) 0.0761(4) 0.16310(15) 0.0518(8) Uani 1 1 d . . .
H14A H 0.8509 -0.0386 0.1569 0.078 Uiso 1 1 calc R . .
H14B H 0.8991 0.0981 0.2050 0.078 Uiso 1 1 calc R . .
H14C H 1.0066 0.0919 0.1450 0.078 Uiso 1 1 calc R . .
C15 C 0.7308(5) 0.1569(4) 0.07108(13) 0.0538(8) Uani 1 1 d . . .
H15A H 0.6929 0.0411 0.0667 0.081 Uiso 1 1 calc R . .
H15B H 0.8425 0.1739 0.0502 0.081 Uiso 1 1 calc R . .
H15C H 0.6400 0.2308 0.0550 0.081 Uiso 1 1 calc R . .
O1 O 0.2827(2) 0.4173(3) 0.14196(9) 0.0492(6) Uani 1 1 d . . .
O2 O 0.4660(3) 0.4844(3) 0.23708(8) 0.0463(6) Uani 1 1 d . . .
H2A H 0.4484 0.5301 0.2695 0.070 Uiso 1 1 calc R . .
O3 O 0.6736(2) 0.4792(2) 0.12492(8) 0.0386(5) Uani 1 1 d . . .
O4 O 0.5913(2) 0.1663(3) 0.16547(8) 0.0406(5) Uani 1 1 d . . .
H4A H 0.5262 0.2504 0.1622 0.061 Uiso 1 1 calc R . .

loop_
_atom_site_aniso_label
_atom_site_aniso_U_11
_atom_site_aniso_U_22
_atom_site_aniso_U_33
_atom_site_aniso_U_23
_atom_site_aniso_U_13
_atom_site_aniso_U_12
C1 0.0293(14) 0.0461(16) 0.0356(15) -0.0020(12) 0.0015(10) 0.0000(12)
C2 0.0359(13) 0.0545(17) 0.0409(16) -0.0037(15) -0.0020(12) -0.0031(15)
C3 0.0435(18) 0.069(2) 0.0410(18) -0.0021(17) -0.0064(13) 0.0007(17)
C4 0.0445(16) 0.061(2) 0.0430(16) 0.0074(15) -0.0002(14) 0.0063(16)
C5 0.0383(15) 0.0486(17) 0.0494(16) 0.0004(14) 0.0024(13) 0.0037(14)
C6 0.0355(15) 0.0466(16) 0.0366(15) -0.0023(13) -0.0006(11) 0.0042(13)
C7 0.0300(13) 0.0413(16) 0.0412(15) -0.0030(12) 0.0063(12) 0.0009(13)
C8 0.0419(15) 0.0405(16) 0.0308(14) -0.0040(12) -0.0010(11) 0.0053(13)
C9 0.0383(14) 0.0392(15) 0.0394(15) 0.0006(13) -0.0048(12) -0.0035(13)
C10 0.0411(17) 0.0439(17) 0.0528(18) 0.0005(14) -0.0145(13) -0.0031(14)
C11 0.0362(16) 0.0457(16) 0.0505(17) 0.0031(14) -0.0098(12) -0.0042(13)
C12 0.0290(13) 0.0436(16) 0.0439(15) 0.0050(13) 0.0035(11) 0.0024(12)
C13 0.0408(15) 0.0442(16) 0.0350(14) 0.0023(13) 0.0046(13) -0.0009(13)
C14 0.0496(18) 0.0453(17) 0.060(2) 0.0028(16) 0.0050(14) 0.0060(15)
C15 0.0655(19) 0.0521(19) 0.0438(17) -0.0053(15) 0.0079(15) -0.0026(16)
O1 0.0415(12) 0.0483(13) 0.0578(13) 0.0051(10) -0.0071(10) -0.0060(10)
O2 0.0570(13) 0.0482(12) 0.0339(10) 0.0016(9) 0.0042(9) 0.0083(11)
O3 0.0354(10) 0.0444(11) 0.0359(9) 0.0002(9) -0.0011(7) 0.0033(9)
O4 0.0379(10) 0.0428(11) 0.0411(10) 0.0024(10) 0.0032(8) -0.0052(9)

loop_
_atom_type_symbol
_atom_type_description
_atom_type_scat_dispersion_real
_atom_type_scat_dispersion_imag
_atom_type_scat_source
C C 0.0033 0.0016 'International Tables Vol C Tables 4.2.6.8 and 6.1.1.4'
H H 0.0000 0.0000 'International Tables Vol C Tables 4.2.6.8 and 6.1.1.4'
O O 0.0106 0.0060 'International Tables Vol C Tables 4.2.6.8 and 6.1.1.4'

loop_
_geom_angle_atom_site_label_1
_geom_angle_atom_site_label_2
_geom_angle_atom_site_label_3
_geom_angle
_geom_angle_site_symmetry_1
_geom_angle_site_symmetry_3
C6 C1 C2 118.4(3) . .
C6 C1 C7 123.3(2) . .
C2 C1 C7 118.2(3) . .
C3 C2 C1 120.3(3) . .
C4 C3 C2 120.5(3) . .
C3 C4 C5 120.1(3) . .
C6 C5 C4 120.0(3) . .
C5 C6 C1 120.7(3) . .
O1 C7 C1 121.5(3) . .
O1 C7 C8 119.1(3) . .
C1 C7 C8 119.4(2) . .
O2 C8 C7 109.7(2) . .
O2 C8 C9 111.3(2) . .
C7 C8 C9 107.7(2) . .
O3 C9 C10 106.2(2) . .
O3 C9 C8 109.1(2) . .
C10 C9 C8 114.2(2) . .
C11 C10 C9 102.5(2) . .
C12 C11 C10 103.4(2) . .
O3 C12 C13 107.4(2) . .
O3 C12 C11 105.9(2) . .
C13 C12 C11 117.4(2) . .
O4 C13 C12 110.1(2) . .
O4 C13 C14 105.8(2) . .
C12 C13 C14 110.5(2) . .
O4 C13 C15 108.1(2) . .
C12 C13 C15 111.4(2) . .
C14 C13 C15 110.8(3) . .
C9 O3 C12 110.6(2) . .

loop_
_geom_bond_atom_site_label_1
_geom_bond_atom_site_label_2
_geom_bond_distance
_geom_bond_site_symmetry_2
C1 C6 1.396(4) .
C1 C2 1.405(4) .
C1 C7 1.486(4) .
C2 C3 1.380(5) .
C3 C4 1.375(5) .
C4 C5 1.386(4) .
C5 C6 1.381(4) .
C7 O1 1.225(4) .
C7 C8 1.523(4) .
C8 O2 1.413(3) .
C8 C9 1.541(4) .
C9 O3 1.438(3) .
C9 C10 1.536(4) .
C10 C11 1.524(4) .
C11 C12 1.515(4) .
C12 O3 1.441(3) .
C12 C13 1.509(4) .
C13 O4 1.447(3) .
C13 C14 1.528(4) .
C13 C15 1.530(4) .

loop_
_geom_hbond_atom_site_label_D
_geom_hbond_atom_site_label_H
_geom_hbond_atom_site_label_A
_geom_hbond_distance_DH
_geom_hbond_distance_HA
_geom_hbond_distance_DA
_geom_hbond_angle_DHA
_geom_hbond_site_symmetry_A
O2 H2A O4 0.84 1.88 2.708(3) 170.2 3_655
O4 H4A O3 0.84 2.32 2.755(3) 113.0 .
O4 H4A O1 0.84 2.32 3.132(3) 161.2 .
O4 H4A O2 0.84 2.59 3.185(3) 129.0 .
